data_4120497
loop_
_publ_author_name
'Yao, Zi-Jian'
'Yu, Wei-Bin'
'Lin, Yue-Jian'
'Huang, Sheng-Li'
'Li, Zhen-Hua'
'Jin, Guo-Xin'

_publ_section_title
;
 Iridium-mediated regioselective B-h/c-h activation of carborane cage: a
 facile synthetic route to metallacycles with a carborane backbone.
;
_journal_issue 7
_journal_name_full 'Journal of the American Chemical Society'
_journal_page_first 2825
_journal_page_last 2832
_journal_paper_doi 10.1021/ja4115665
_journal_volume 136
_journal_year 2014
_chemical_formula_sum 'C32 H59.6 B10 Cl1.8 Ir2 N O4.8'
_chemical_formula_weight 1091.52
_chemical_name_systematic
; 
 ? 
;
_space_group_IT_number 15
_symmetry_cell_setting monoclinic
_symmetry_space_group_name_Hall '-C 2yc'
_symmetry_space_group_name_H-M 'C 1 2/c 1'
_atom_sites_solution_hydrogens geom
_atom_sites_solution_primary direct
_atom_sites_solution_secondary difmap
_audit_creation_method SHELXL-97
_cell_angle_alpha 90.00
_cell_angle_beta 97.244(4)
_cell_angle_gamma 90.00
_cell_formula_units_Z 20
_cell_length_a 53.686(10)
_cell_length_b 11.179(2)
_cell_length_c 38.356(7)
_cell_measurement_reflns_used 9784
_cell_measurement_temperature 173(2)
_cell_measurement_theta_max 27.47
_cell_measurement_theta_min 2.18
_cell_volume 22836(7)
_computing_cell_refinement 'Bruker SAINT'
_computing_data_collection 'Bruker APEX2'
_computing_data_reduction 'Bruker SAINT'
_computing_molecular_graphics 'Bruker SHELXTL'
_computing_publication_material 'Bruker SHELXTL'
_computing_structure_refinement 'SHELXL-97 (Sheldrick, 1997)'
_computing_structure_solution 'SHELXS-97 (Sheldrick, 1990)'
_diffrn_ambient_temperature 173(2)
_diffrn_measured_fraction_theta_full 0.996
_diffrn_measured_fraction_theta_max 0.996
_diffrn_measurement_device_type 'Bruker APEX-II CCD'
_diffrn_measurement_method '\f and \w scans'
_diffrn_radiation_monochromator graphite
_diffrn_radiation_source 'fine-focus sealed tube'
_diffrn_radiation_type MoK\a
_diffrn_radiation_wavelength 0.71073
_diffrn_reflns_av_R_equivalents 0.1029
_diffrn_reflns_av_sigmaI/netI 0.0907
_diffrn_reflns_limit_h_max 63
_diffrn_reflns_limit_h_min -48
_diffrn_reflns_limit_k_max 13
_diffrn_reflns_limit_k_min -13
_diffrn_reflns_limit_l_max 45
_diffrn_reflns_limit_l_min -45
_diffrn_reflns_number 64688
_diffrn_reflns_theta_full 25.01
_diffrn_reflns_theta_max 25.01
_diffrn_reflns_theta_min 1.07
_diffrn_standards_decay_% 5.00
_exptl_absorpt_coefficient_mu 5.961
_exptl_absorpt_correction_T_max 0.6160
_exptl_absorpt_correction_T_min 0.3971
_exptl_absorpt_correction_type multi-scan
_exptl_absorpt_process_details sadabs
_exptl_crystal_colour orange
_exptl_crystal_density_diffrn 1.587
_exptl_crystal_density_method 'not measured'
_exptl_crystal_description prism
_exptl_crystal_F_000 10632
_exptl_crystal_size_max 0.19
_exptl_crystal_size_mid 0.10
_exptl_crystal_size_min 0.09
_platon_squeeze_details ' '
_refine_diff_density_max 2.927
_refine_diff_density_min -4.156
_refine_diff_density_rms 0.349
_refine_ls_extinction_method none
_refine_ls_goodness_of_fit_ref 1.090
_refine_ls_hydrogen_treatment constr
_refine_ls_matrix_type full
_refine_ls_number_parameters 1048
_refine_ls_number_reflns 20061
_refine_ls_number_restraints 203
_refine_ls_restrained_S_all 1.144
_refine_ls_R_factor_all 0.1205
_refine_ls_R_factor_gt 0.0979
_refine_ls_shift/su_max 0.002
_refine_ls_shift/su_mean 0.000
_refine_ls_structure_factor_coef Fsqd
_refine_ls_weighting_details 'calc w=1/[\s^2^(Fo^2^)+(0.0705P)^2^+2840.1123P] where P=(Fo^2^+2Fc^2^)/3'
_refine_ls_weighting_scheme calc
_refine_ls_wR_factor_gt 0.2288
_refine_ls_wR_factor_ref 0.2404
_reflns_number_gt 15450
_reflns_number_total 20061
_reflns_threshold_expression >2sigma(I)
_cod_data_source_file ja4115665_si_001.cif
_cod_data_source_block complex_4
_cod_depositor_comments
;
The following automatic conversions were performed:

'_symmetry_cell_setting' value 'Monoclinic' changed to 'monoclinic'
according to
/usr/data/users/saulius/automatic-downloads/current/ACS/lib/dictionaries/cif_core.dic
dictionary named 'cif_core.dic' version 2.4.2 from 2011-04-26.

Automatic conversion script
Id: cif_fix_values 2281 2013-09-26 08:29:07Z andrius 
;
_cod_original_sg_symbol_H-M C2/c
_cod_original_formula_sum 'C32 H59.60 B10 Cl1.80 Ir2 N O4.80'
_cod_database_code 4120497

loop_
_symmetry_equiv_pos_as_xyz
'x, y, z'
'-x, y, -z+1/2'
'x+1/2, y+1/2, z'
'-x+1/2, y+1/2, -z+1/2'
'-x, -y, -z'
'x, -y, z-1/2'
'-x+1/2, -y+1/2, -z'
'x+1/2, -y+1/2, z-1/2'

loop_
_atom_site_label
_atom_site_type_symbol
_atom_site_fract_x
_atom_site_fract_y
_atom_site_fract_z
_atom_site_U_iso_or_equiv
_atom_site_adp_type
_atom_site_occupancy
_atom_site_symmetry_multiplicity
_atom_site_calc_flag
_atom_site_refinement_flags
Ir1 Ir 0.187810(14) 0.86853(6) 0.606623(16) 0.01972(18) Uani 1 1 d .
Ir2 Ir 0.139803(17) 0.64034(8) 0.64409(2) 0.0354(2) Uani 1 1 d .
Ir3 Ir 0.181126(15) 0.46297(6) 0.435638(17) 0.02023(18) Uani 1 1 d .
Ir4 Ir 0.133523(15) 0.22171(8) 0.387295(18) 0.0264(2) Uani 1 1 d .
Ir5 Ir 0.036898(18) 0.85980(10) 0.26619(3) 0.0491(3) Uani 1 1 d D
Cl1 Cl 0.16250(11) 0.6945(5) 0.59689(13) 0.0386(13) Uani 1 1 d .
Cl2 Cl 0.13961(11) 0.4214(6) 0.40847(17) 0.0507(17) Uani 1 1 d .
Cl3 Cl 0.0000 0.9740(9) 0.2500 0.075(4) Uani 1 2 d S
N1 N 0.2309(3) 0.4570(14) 0.7106(4) 0.019(3) Uiso 1 1 d .
O1 O 0.1530(3) 0.9610(14) 0.5929(3) 0.032(3) Uani 1 1 d .
O2 O 0.1161(3) 1.0266(15) 0.6060(4) 0.040(4) Uani 1 1 d .
O3 O 0.1749(3) 0.6118(12) 0.6750(4) 0.032(3) Uani 1 1 d .
O4 O 0.2068(3) 0.6753(13) 0.7134(3) 0.030(3) Uani 1 1 d .
O5 O 0.1895(3) 0.4771(13) 0.3833(3) 0.034(3) Uani 1 1 d .
O6 O 0.1987(3) 0.3999(13) 0.3337(3) 0.033(3) Uani 1 1 d .
O7 O 0.1404(3) 0.1624(14) 0.4408(3) 0.030(3) Uani 1 1 d .
O8 O 0.1659(3) 0.0844(13) 0.4848(3) 0.029(3) Uani 1 1 d .
O9 O 0.0348(4) 0.824(2) 0.2116(6) 0.075(6) Uani 1 1 d .
O10 O 0.0187(5) 0.721(3) 0.1637(7) 0.110(9) Uani 1 1 d U
B1 B 0.1721(5) 1.044(2) 0.6677(5) 0.030(5) Uani 1 1 d .
H1 H 0.1800 1.1175 0.6526 0.036 Uiso 1 1 calc R
B2 B 0.1754(4) 0.891(2) 0.6560(5) 0.022(4) Uani 1 1 d U
B3 B 0.1471(4) 0.811(2) 0.6643(5) 0.020(4) Uiso 1 1 d .
B4 B 0.1271(4) 0.920(2) 0.6813(6) 0.027(5) Uani 1 1 d .
H4 H 0.1062 0.9129 0.6749 0.032 Uiso 1 1 calc R
B5 B 0.1422(5) 1.056(2) 0.6848(6) 0.029(5) Uani 1 1 d .
H5 H 0.1306 1.1391 0.6813 0.035 Uiso 1 1 calc R
B6 B 0.1914(6) 0.956(3) 0.6968(6) 0.053(9) Uani 1 1 d .
H6 H 0.2121 0.9722 0.7015 0.063 Uiso 1 1 calc R
B7 B 0.1709(5) 1.048(3) 0.7141(6) 0.039(6) Uani 1 1 d .
H7 H 0.1785 1.1253 0.7305 0.047 Uiso 1 1 calc R
B8 B 0.1426(6) 0.973(2) 0.7248(6) 0.040(7) Uani 1 1 d .
H8 H 0.1322 0.9991 0.7471 0.048 Uiso 1 1 calc R
B9 B 0.1465(4) 0.822(2) 0.7116(6) 0.031(5) Uani 1 1 d .
H9 H 0.1384 0.7482 0.7263 0.038 Uiso 1 1 calc R
B10 B 0.1738(4) 0.898(2) 0.7307(5) 0.027(5) Uani 1 1 d U
H10 H 0.1836 0.8720 0.7571 0.033 Uiso 1 1 calc R
B11 B 0.1922(4) 0.293(2) 0.4264(5) 0.026(5) Uani 1 1 d .
B12 B 0.1723(4) 0.199(2) 0.3926(5) 0.021(5) Uani 1 1 d .
B13 B 0.2136(4) 0.1823(18) 0.4500(5) 0.016(4) Uani 1 1 d U
H13 H 0.2198 0.1936 0.4787 0.019 Uiso 1 1 calc R
B14 B 0.2247(4) 0.2742(19) 0.4181(5) 0.021(4) Uani 1 1 d U
H14 H 0.2383 0.3495 0.4242 0.025 Uiso 1 1 calc R
B15 B 0.2245(4) 0.169(2) 0.3806(5) 0.023(5) Uiso 1 1 d .
H15 H 0.2387 0.1764 0.3617 0.027 Uiso 1 1 calc R
B16 B 0.1930(4) 0.132(2) 0.3655(6) 0.026(5) Uani 1 1 d U
H16 H 0.1862 0.1174 0.3370 0.032 Uiso 1 1 calc R
B17 B 0.1828(4) 0.0498(18) 0.3979(5) 0.015(4) Uani 1 1 d U
H17 H 0.1690 -0.0249 0.3922 0.019 Uiso 1 1 calc R
B18 B 0.2078(4) 0.038(2) 0.4337(5) 0.024(5) Uani 1 1 d .
H18 H 0.2103 -0.0422 0.4513 0.028 Uiso 1 1 calc R
B19 B 0.2334(4) 0.124(2) 0.4215(5) 0.021(4) Uani 1 1 d .
H19 H 0.2535 0.1020 0.4308 0.026 Uiso 1 1 calc R
B20 B 0.2143(4) 0.0358(19) 0.3893(5) 0.019(4) Uani 1 1 d U
H20 H 0.2215 -0.0465 0.3772 0.023 Uiso 1 1 calc R
B21 B 0.0154(2) 0.7010(16) 0.2632(5) 0.053(8) Uani 1 1 d D
B22 B -0.0162(5) 0.561(2) 0.2112(4) 0.108(16) Uiso 1 1 d D
H22 H -0.0269 0.5464 0.1846 0.130 Uiso 1 1 calc R
B24 B -0.0330(6) 0.577(2) 0.2498(11) 0.14(2) Uiso 1 1 d D
H24 H -0.0539 0.5819 0.2491 0.168 Uiso 1 1 calc R
B25 B 0.0121(6) 0.497(3) 0.2172(6) 0.23(5) Uiso 1 1 d D
H25 H 0.0199 0.4491 0.1954 0.280 Uiso 1 1 calc R
B26 B 0.0143(2) 0.454(2) 0.2586(5) 0.15(3) Uiso 1 1 d D
H26 H 0.0245 0.3668 0.2630 0.179 Uiso 1 1 calc R
C1 C 0.1470(4) 0.961(2) 0.6526(5) 0.033(5) Uani 1 1 d .
C2 C 0.1371(4) 0.987(2) 0.6142(5) 0.031(5) Uani 1 1 d .
C3 C 0.1744(3) 0.8177(17) 0.6944(4) 0.017(4) Uiso 1 1 d .
C4 C 0.1868(3) 0.6996(16) 0.6960(5) 0.019(4) Uani 1 1 d .
C5 C 0.2097(4) 0.876(2) 0.5601(4) 0.029(5) Uani 1 1 d .
C6 C 0.2113(4) 0.9899(19) 0.5787(4) 0.027(4) Uani 1 1 d U
C7 C 0.2228(3) 0.9631(17) 0.6139(4) 0.019(4) Uani 1 1 d U
C8 C 0.2269(4) 0.834(2) 0.6182(5) 0.032(5) Uani 1 1 d U
C9 C 0.2191(3) 0.7886(19) 0.5853(5) 0.025(4) Uani 1 1 d .
C10 C 0.2009(4) 0.851(2) 0.5225(5) 0.030(5) Uani 1 1 d U
H10A H 0.2151 0.8251 0.5106 0.045 Uiso 1 1 calc R
H10B H 0.1936 0.9238 0.5112 0.045 Uiso 1 1 calc R
H10C H 0.1881 0.7877 0.5207 0.045 Uiso 1 1 calc R
C11 C 0.2030(5) 1.1041(18) 0.5635(5) 0.035(5) Uani 1 1 d .
H11A H 0.1921 1.1435 0.5787 0.052 Uiso 1 1 calc R
H11B H 0.1937 1.0913 0.5402 0.052 Uiso 1 1 calc R
H11C H 0.2177 1.1548 0.5615 0.052 Uiso 1 1 calc R
C12 C 0.2322(4) 1.065(2) 0.6397(6) 0.038(6) Uani 1 1 d .
H12A H 0.2501 1.0781 0.6389 0.057 Uiso 1 1 calc R
H12B H 0.2294 1.0420 0.6636 0.057 Uiso 1 1 calc R
H12C H 0.2229 1.1382 0.6329 0.057 Uiso 1 1 calc R
C13 C 0.2415(4) 0.7777(19) 0.6494(5) 0.029(4) Uani 1 1 d U
H13A H 0.2329 0.7051 0.6557 0.044 Uiso 1 1 calc R
H13B H 0.2431 0.8338 0.6692 0.044 Uiso 1 1 calc R
H13C H 0.2583 0.7567 0.6438 0.044 Uiso 1 1 calc R
C14 C 0.2221(4) 0.655(2) 0.5782(5) 0.036(5) Uani 1 1 d .
H14A H 0.2172 0.6084 0.5979 0.054 Uiso 1 1 calc R
H14B H 0.2397 0.6377 0.5757 0.054 Uiso 1 1 calc R
H14C H 0.2115 0.6324 0.5565 0.054 Uiso 1 1 calc R
C15 C 0.1008(5) 0.628(2) 0.6299(8) 0.056(7) Uani 1 1 d .
C16 C 0.1131(5) 0.539(3) 0.6078(6) 0.054(7) Uani 1 1 d .
C17 C 0.1242(5) 0.460(3) 0.6313(7) 0.054(7) Uani 1 1 d .
C18 C 0.1219(6) 0.500(3) 0.6685(6) 0.060(9) Uani 1 1 d .
C19 C 0.1055(5) 0.592(3) 0.6635(7) 0.054(7) Uani 1 1 d U
C20 C 0.0819(8) 0.714(5) 0.6144(13) 0.126(16) Uani 1 1 d U
H20A H 0.0658 0.6735 0.6082 0.188 Uiso 1 1 calc R
H20B H 0.0873 0.7496 0.5932 0.188 Uiso 1 1 calc R
H20C H 0.0799 0.7778 0.6315 0.188 Uiso 1 1 calc R
C21 C 0.1116(7) 0.528(3) 0.5696(7) 0.077(10) Uani 1 1 d .
H21A H 0.1270 0.5588 0.5617 0.116 Uiso 1 1 calc R
H21B H 0.0971 0.5733 0.5584 0.116 Uiso 1 1 calc R
H21C H 0.1095 0.4432 0.5630 0.116 Uiso 1 1 calc R
C22 C 0.1408(6) 0.346(3) 0.6250(8) 0.071(9) Uani 1 1 d .
H22A H 0.1300 0.2750 0.6216 0.107 Uiso 1 1 calc R
H22B H 0.1534 0.3336 0.6455 0.107 Uiso 1 1 calc R
H22C H 0.1492 0.3582 0.6040 0.107 Uiso 1 1 calc R
C23 C 0.1323(8) 0.433(3) 0.7013(11) 0.105(14) Uani 1 1 d .
H23A H 0.1358 0.4894 0.7209 0.158 Uiso 1 1 calc R
H23B H 0.1479 0.3927 0.6973 0.158 Uiso 1 1 calc R
H23C H 0.1200 0.3735 0.7070 0.158 Uiso 1 1 calc R
C24 C 0.0915(8) 0.637(5) 0.6938(12) 0.119(15) Uani 1 1 d U
H24A H 0.0856 0.7191 0.6887 0.178 Uiso 1 1 calc R
H24B H 0.1030 0.6364 0.7158 0.178 Uiso 1 1 calc R
H24C H 0.0771 0.5852 0.6960 0.178 Uiso 1 1 calc R
C25 C 0.1995(3) 0.2723(17) 0.3841(4) 0.018(4) Uiso 1 1 d .
C26 C 0.1958(3) 0.3871(17) 0.3646(4) 0.019(4) Uiso 1 1 d .
C27 C 0.1839(3) 0.1448(15) 0.4321(4) 0.013(3) Uiso 1 1 d .
C28 C 0.1622(4) 0.1255(19) 0.4549(5) 0.029(5) Uani 1 1 d .
C29 C 0.2105(4) 0.5212(16) 0.4768(4) 0.020(4) Uani 1 1 d .
C30 C 0.2025(4) 0.6262(18) 0.4528(5) 0.025(4) Uani 1 1 d U
C31 C 0.1769(4) 0.648(2) 0.4554(6) 0.036(5) Uani 1 1 d U
C32 C 0.1673(4) 0.5599(19) 0.4780(5) 0.030(5) Uani 1 1 d .
C33 C 0.1879(4) 0.4838(17) 0.4921(5) 0.029(5) Uani 1 1 d U
C34 C 0.2364(4) 0.4876(19) 0.4855(4) 0.029(5) Uani 1 1 d .
H34A H 0.2374 0.4074 0.4959 0.043 Uiso 1 1 calc R
H34B H 0.2448 0.5449 0.5024 0.043 Uiso 1 1 calc R
H34C H 0.2447 0.4876 0.4642 0.043 Uiso 1 1 calc R
C35 C 0.2193(4) 0.6911(18) 0.4321(5) 0.028(4) Uani 1 1 d U
H35A H 0.2316 0.6354 0.4243 0.042 Uiso 1 1 calc R
H35B H 0.2281 0.7541 0.4465 0.042 Uiso 1 1 calc R
H35C H 0.2094 0.7272 0.4115 0.042 Uiso 1 1 calc R
C36 C 0.1617(4) 0.7440(17) 0.4372(5) 0.031(5) Uani 1 1 d U
H36A H 0.1439 0.7233 0.4359 0.047 Uiso 1 1 calc R
H36B H 0.1662 0.7532 0.4134 0.047 Uiso 1 1 calc R
H36C H 0.1649 0.8192 0.4501 0.047 Uiso 1 1 calc R
C37 C 0.1423(4) 0.551(2) 0.4897(6) 0.042(6) Uani 1 1 d .
H37A H 0.1316 0.6157 0.4793 0.063 Uiso 1 1 calc R
H37B H 0.1439 0.5564 0.5154 0.063 Uiso 1 1 calc R
H37C H 0.1347 0.4735 0.4822 0.063 Uiso 1 1 calc R
C38 C 0.1879(4) 0.3878(19) 0.5205(5) 0.029(4) Uiso 1 1 d .
H38A H 0.1709 0.3552 0.5201 0.044 Uiso 1 1 calc R
H38B H 0.1933 0.4232 0.5436 0.044 Uiso 1 1 calc R
H38C H 0.1994 0.3234 0.5160 0.044 Uiso 1 1 calc R
C39 C 0.1092(5) 0.079(3) 0.3696(6) 0.050(7) Uani 1 1 d .
C40 C 0.0930(4) 0.173(3) 0.3782(6) 0.048(7) Uani 1 1 d .
C41 C 0.0973(5) 0.260(2) 0.3547(5) 0.046(6) Uani 1 1 d U
C42 C 0.1169(5) 0.236(3) 0.3331(6) 0.054(8) Uani 1 1 d .
C43 C 0.1230(5) 0.106(2) 0.3421(5) 0.045(6) Uani 1 1 d U
C44 C 0.1106(6) -0.051(4) 0.3858(9) 0.095(13) Uani 1 1 d .
H44A H 0.1202 -0.1028 0.3719 0.143 Uiso 1 1 calc R
H44B H 0.0936 -0.0826 0.3857 0.143 Uiso 1 1 calc R
H44C H 0.1190 -0.0473 0.4101 0.143 Uiso 1 1 calc R
C45 C 0.0741(6) 0.165(3) 0.4028(7) 0.070(9) Uani 1 1 d .
H45A H 0.0826 0.1590 0.4269 0.104 Uiso 1 1 calc R
H45B H 0.0638 0.0932 0.3974 0.104 Uiso 1 1 calc R
H45C H 0.0634 0.2359 0.4006 0.104 Uiso 1 1 calc R
C46 C 0.0839(8) 0.386(4) 0.3555(12) 0.121(15) Uani 1 1 d U
H46A H 0.0738 0.3876 0.3751 0.182 Uiso 1 1 calc R
H46B H 0.0730 0.3981 0.3334 0.182 Uiso 1 1 calc R
H46C H 0.0966 0.4488 0.3587 0.182 Uiso 1 1 calc R
C47 C 0.1264(6) 0.308(2) 0.3031(6) 0.062(8) Uani 1 1 d U
H47A H 0.1185 0.2779 0.2804 0.093 Uiso 1 1 calc R
H47B H 0.1447 0.2994 0.3044 0.093 Uiso 1 1 calc R
H47C H 0.1222 0.3927 0.3054 0.093 Uiso 1 1 calc R
C48 C 0.1387(6) 0.034(4) 0.3201(9) 0.089(11) Uani 1 1 d U
H48A H 0.1525 -0.0037 0.3352 0.134 Uiso 1 1 calc R
H48B H 0.1454 0.0866 0.3031 0.134 Uiso 1 1 calc R
H48C H 0.1282 -0.0281 0.3074 0.134 Uiso 1 1 calc R
C49 C 0.0102(4) 0.650(2) 0.2202(5) 0.090(13) Uani 1 1 d D
C50 C 0.0228(7) 0.726(4) 0.1950(11) 0.101(12) Uani 1 1 d DU
C51 C 0.0527(4) 0.996(2) 0.3029(5) 0.029(4) Uiso 1 1 d .
C52 C 0.0527(6) 0.891(4) 0.3203(10) 0.086(12) Uani 1 1 d .
C53 C 0.0690(5) 0.809(2) 0.3055(7) 0.049(6) Uani 1 1 d .
C54 C 0.0765(4) 0.873(2) 0.2759(7) 0.047(6) Uani 1 1 d .
C55 C 0.0686(5) 0.993(2) 0.2751(7) 0.048(6) Uani 1 1 d U
C56 C 0.0403(5) 1.113(2) 0.3076(8) 0.066(9) Uani 1 1 d .
H56A H 0.0273 1.1030 0.3231 0.099 Uiso 1 1 calc R
H56B H 0.0327 1.1432 0.2847 0.099 Uiso 1 1 calc R
H56C H 0.0529 1.1709 0.3181 0.099 Uiso 1 1 calc R
C57 C 0.0384(6) 0.869(3) 0.3537(8) 0.069(9) Uani 1 1 d .
H57A H 0.0505 0.8710 0.3751 0.103 Uiso 1 1 calc R
H57B H 0.0302 0.7900 0.3517 0.103 Uiso 1 1 calc R
H57C H 0.0257 0.9308 0.3549 0.103 Uiso 1 1 calc R
C58 C 0.0777(6) 0.682(3) 0.3181(9) 0.078(9) Uani 1 1 d U
H58A H 0.0866 0.6869 0.3420 0.118 Uiso 1 1 calc R
H58B H 0.0889 0.6492 0.3023 0.118 Uiso 1 1 calc R
H58C H 0.0630 0.6299 0.3181 0.118 Uiso 1 1 calc R
C59 C 0.0936(6) 0.812(3) 0.2492(9) 0.080(11) Uani 1 1 d .
H59A H 0.0836 0.8010 0.2262 0.119 Uiso 1 1 calc R
H59B H 0.0995 0.7337 0.2585 0.119 Uiso 1 1 calc R
H59C H 0.1080 0.8632 0.2468 0.119 Uiso 1 1 calc R
C60 C 0.0762(5) 1.087(2) 0.2512(6) 0.054(7) Uani 1 1 d .
H60A H 0.0937 1.1092 0.2585 0.081 Uiso 1 1 calc R
H60B H 0.0654 1.1573 0.2523 0.081 Uiso 1 1 calc R
H60C H 0.0744 1.0561 0.2271 0.081 Uiso 1 1 calc R
C61 C 0.2174(4) 0.362(2) 0.6867(5) 0.034(5) Uani 1 1 d .
H61A H 0.2014 0.3414 0.6956 0.041 Uiso 1 1 calc R
H61B H 0.2279 0.2893 0.6878 0.041 Uiso 1 1 calc R
C62 C 0.2118(4) 0.4025(18) 0.6485(5) 0.032(5) Uani 1 1 d U
H62A H 0.2018 0.4761 0.6473 0.048 Uiso 1 1 calc R
H62B H 0.2023 0.3397 0.6347 0.048 Uiso 1 1 calc R
H62C H 0.2276 0.4174 0.6389 0.048 Uiso 1 1 calc R
C63 C 0.2332(4) 0.4158(19) 0.7478(5) 0.031(5) Uani 1 1 d .
H63A H 0.2434 0.4740 0.7629 0.037 Uiso 1 1 calc R
H63B H 0.2420 0.3378 0.7498 0.037 Uiso 1 1 calc R
C64 C 0.2072(5) 0.402(2) 0.7612(6) 0.045(6) Uani 1 1 d .
H64A H 0.1969 0.4724 0.7543 0.068 Uiso 1 1 calc R
H64B H 0.2096 0.3953 0.7869 0.068 Uiso 1 1 calc R
H64C H 0.1988 0.3301 0.7510 0.068 Uiso 1 1 calc R
C65 C 0.2567(4) 0.484(2) 0.7005(6) 0.041(6) Uani 1 1 d .
H65A H 0.2676 0.4133 0.7059 0.049 Uiso 1 1 calc R
H65B H 0.2553 0.4980 0.6748 0.049 Uiso 1 1 calc R
C66 C 0.2685(4) 0.590(2) 0.7192(5) 0.034(5) Uani 1 1 d .
H66A H 0.2559 0.6529 0.7198 0.050 Uiso 1 1 calc R
H66B H 0.2822 0.6189 0.7068 0.050 Uiso 1 1 calc R
H66C H 0.2752 0.5672 0.7433 0.050 Uiso 1 1 calc R
C67 C 0.1636(5) 0.637(3) 0.3286(7) 0.057(7) Uani 1 1 d .
H67A H 0.1749 0.5685 0.3259 0.068 Uiso 1 1 calc R
H67B H 0.1535 0.6174 0.3478 0.068 Uiso 1 1 calc R
Cl4 Cl 0.18184(18) 0.7660(7) 0.3402(2) 0.074(2) Uani 1 1 d .
Cl5 Cl 0.1441(2) 0.6560(12) 0.2909(3) 0.114(4) Uani 1 1 d .
C68 C 0.1194(7) -0.137(3) 0.5138(9) 0.081(10) Uiso 1 1 d .
H68A H 0.1242 -0.1505 0.4903 0.122 Uiso 1 1 calc R
H68B H 0.1069 -0.1967 0.5185 0.122 Uiso 1 1 calc R
H68C H 0.1342 -0.1441 0.5313 0.122 Uiso 1 1 calc R
C69 C 0.1097(9) -0.029(3) 0.5153(12) 0.114(17) Uani 1 1 d .
H69A H 0.0967 -0.0276 0.5315 0.136 Uiso 1 1 calc R
H69B H 0.1020 -0.0023 0.4918 0.136 Uiso 1 1 calc R
C70 C 0.1198(7) 0.180(4) 0.5323(10) 0.107(16) Uani 1 1 d .
H70A H 0.1077 0.1752 0.5498 0.129 Uiso 1 1 calc R
H70B H 0.1340 0.2294 0.5431 0.129 Uiso 1 1 calc R
C71 C 0.1074(8) 0.249(4) 0.5028(13) 0.116(16) Uani 1 1 d .
H71A H 0.1164 0.2375 0.4823 0.174 Uiso 1 1 calc R
H71B H 0.1076 0.3339 0.5091 0.174 Uiso 1 1 calc R
H71C H 0.0901 0.2217 0.4973 0.174 Uiso 1 1 calc R
O11 O 0.1305(4) 0.047(2) 0.5283(7) 0.086(7) Uani 1 1 d .
O12 O 0.2707(3) 0.1929(12) 0.7147(4) 0.032(3) Uani 1 1 d .

loop_
_atom_site_aniso_label
_atom_site_aniso_U_11
_atom_site_aniso_U_22
_atom_site_aniso_U_33
_atom_site_aniso_U_23
_atom_site_aniso_U_13
_atom_site_aniso_U_12
Ir1 0.0334(4) 0.0158(4) 0.0108(3) 0.0006(3) 0.0057(3) -0.0023(3)
Ir2 0.0435(5) 0.0389(5) 0.0267(4) -0.0044(4) 0.0156(3) -0.0103(4)
Ir3 0.0392(4) 0.0100(4) 0.0118(3) -0.0026(3) 0.0046(3) 0.0027(3)
Ir4 0.0333(4) 0.0301(5) 0.0150(3) -0.0026(3) -0.0003(3) 0.0016(4)
Ir5 0.0336(5) 0.0527(7) 0.0608(6) 0.0114(5) 0.0050(4) -0.0010(5)
Cl1 0.053(3) 0.041(3) 0.026(2) -0.015(2) 0.022(2) -0.022(3)
Cl2 0.043(3) 0.045(4) 0.058(4) -0.026(3) -0.017(3) 0.021(3)
Cl3 0.064(6) 0.027(5) 0.118(9) 0.000 -0.050(6) 0.000
O1 0.034(8) 0.041(9) 0.022(7) 0.013(6) 0.005(6) 0.001(7)
O2 0.048(10) 0.045(10) 0.025(7) 0.001(7) 0.002(7) 0.010(8)
O3 0.034(8) 0.011(7) 0.053(9) 0.002(6) 0.010(7) 0.007(6)
O4 0.049(9) 0.026(8) 0.016(6) 0.007(6) 0.011(6) 0.017(7)
O5 0.064(10) 0.022(8) 0.014(6) 0.000(6) 0.004(6) 0.003(7)
O6 0.056(9) 0.029(8) 0.017(6) 0.009(6) 0.015(6) 0.004(7)
O7 0.032(8) 0.042(9) 0.016(6) 0.002(6) 0.003(5) 0.003(7)
O8 0.049(9) 0.029(8) 0.010(6) 0.004(5) 0.002(5) -0.002(7)
O9 0.045(11) 0.105(19) 0.077(14) -0.005(13) 0.018(10) -0.019(12)
O10 0.096(15) 0.137(18) 0.095(14) -0.018(14) 0.003(12) 0.029(14)
B1 0.041(14) 0.035(14) 0.012(9) -0.012(9) 0.000(9) 0.013(11)
B2 0.031(8) 0.023(8) 0.013(7) -0.007(7) 0.002(6) 0.005(7)
B4 0.032(12) 0.019(12) 0.032(11) 0.001(9) 0.016(10) 0.014(10)
B5 0.043(14) 0.020(12) 0.023(11) -0.003(9) 0.002(10) 0.011(11)
B6 0.055(18) 0.08(2) 0.023(12) 0.030(14) 0.003(12) -0.004(17)
B7 0.046(15) 0.051(18) 0.020(11) -0.011(11) 0.003(10) 0.006(13)
B8 0.065(18) 0.030(15) 0.027(12) -0.022(11) 0.008(12) 0.007(13)
B9 0.025(12) 0.040(15) 0.029(11) -0.006(11) 0.003(9) 0.005(11)
B10 0.038(9) 0.029(9) 0.015(7) -0.004(7) 0.004(7) 0.006(8)
B11 0.040(13) 0.025(13) 0.014(9) -0.002(9) 0.009(9) 0.000(10)
B12 0.029(11) 0.022(12) 0.012(9) -0.008(8) 0.005(8) 0.004(9)
B13 0.020(8) 0.009(8) 0.017(7) -0.004(6) -0.004(6) 0.002(6)
B14 0.030(8) 0.014(8) 0.018(7) 0.008(7) 0.003(6) 0.002(7)
B16 0.022(10) 0.035(12) 0.025(9) -0.014(9) 0.014(8) -0.009(9)
B17 0.023(9) 0.014(10) 0.011(8) -0.002(7) 0.010(7) -0.007(8)
B18 0.038(13) 0.016(11) 0.018(9) 0.000(8) 0.009(9) 0.006(10)
B19 0.028(11) 0.020(12) 0.015(9) 0.001(8) -0.002(8) 0.007(9)
B20 0.029(10) 0.014(10) 0.016(8) 0.005(8) 0.003(7) 0.006(8)
B21 0.050(18) 0.023(15) 0.08(2) -0.002(15) -0.005(16) -0.002(13)
C1 0.037(12) 0.042(14) 0.022(9) -0.011(9) 0.012(8) 0.012(10)
C2 0.044(13) 0.029(12) 0.020(9) 0.000(8) 0.009(9) 0.004(10)
C4 0.024(10) 0.013(9) 0.023(9) -0.001(7) 0.018(8) 0.002(8)
C5 0.024(10) 0.052(15) 0.011(8) 0.007(9) 0.007(7) 0.005(10)
C6 0.040(10) 0.030(10) 0.014(8) 0.005(7) 0.014(7) 0.004(9)
C7 0.028(7) 0.018(8) 0.014(6) 0.005(6) 0.008(6) -0.004(6)
C8 0.029(8) 0.038(9) 0.030(8) 0.009(7) 0.014(7) -0.008(7)
C9 0.020(10) 0.033(12) 0.025(9) -0.002(8) 0.015(7) -0.017(9)
C10 0.037(8) 0.034(9) 0.021(7) 0.001(7) 0.011(6) 0.003(7)
C11 0.062(15) 0.012(10) 0.029(10) -0.003(9) 0.002(10) 0.006(10)
C12 0.019(10) 0.039(14) 0.060(14) 0.026(11) 0.018(10) 0.004(10)
C13 0.033(8) 0.023(8) 0.031(8) -0.017(7) 0.005(7) 0.012(7)
C14 0.053(14) 0.032(13) 0.023(10) 0.011(9) 0.006(9) 0.003(11)
C15 0.038(14) 0.037(16) 0.09(2) 0.015(15) 0.010(14) -0.001(12)
C16 0.059(16) 0.07(2) 0.033(12) -0.011(13) 0.012(11) -0.029(15)
C17 0.066(18) 0.044(16) 0.053(15) -0.014(13) 0.012(13) -0.021(14)
C18 0.10(2) 0.060(19) 0.023(11) 0.008(12) 0.014(13) -0.038(18)
C19 0.061(14) 0.049(14) 0.060(13) -0.022(12) 0.034(11) -0.017(12)
C20 0.11(2) 0.12(2) 0.15(2) -0.013(18) 0.007(17) 0.005(18)
C21 0.10(3) 0.08(2) 0.047(16) 0.016(16) -0.009(16) -0.03(2)
C22 0.09(2) 0.06(2) 0.058(17) 0.000(16) 0.007(16) -0.022(18)
C23 0.13(4) 0.04(2) 0.14(4) 0.00(2) 0.01(3) -0.01(2)
C24 0.10(2) 0.14(2) 0.12(2) -0.022(18) 0.036(17) -0.004(17)
C28 0.042(12) 0.029(12) 0.017(9) 0.000(8) 0.012(8) 0.007(10)
C29 0.039(11) 0.010(9) 0.011(8) -0.001(7) 0.005(7) 0.011(8)
C30 0.033(10) 0.025(10) 0.020(8) -0.011(7) 0.012(7) 0.011(8)
C31 0.044(11) 0.025(11) 0.039(10) -0.009(9) 0.003(9) -0.001(9)
C32 0.045(12) 0.030(12) 0.017(9) 0.005(8) 0.017(8) 0.004(10)
C33 0.052(11) 0.011(9) 0.024(9) 0.002(7) 0.003(8) -0.011(8)
C34 0.049(13) 0.028(12) 0.008(8) -0.011(8) 0.000(8) 0.010(10)
C35 0.037(10) 0.014(9) 0.037(10) -0.004(8) 0.021(8) -0.005(8)
C36 0.052(12) 0.007(9) 0.036(10) -0.005(8) 0.010(9) 0.004(8)
C37 0.038(13) 0.032(14) 0.054(14) 0.004(11) 0.001(10) 0.021(11)
C39 0.048(15) 0.060(18) 0.037(12) -0.006(12) -0.009(11) -0.011(13)
C40 0.022(11) 0.08(2) 0.037(12) -0.004(13) 0.003(9) 0.010(12)
C41 0.061(13) 0.050(13) 0.022(9) 0.006(9) -0.011(9) -0.005(11)
C42 0.050(15) 0.07(2) 0.031(12) 0.025(13) -0.020(11) -0.017(14)
C43 0.056(13) 0.058(14) 0.021(9) -0.020(10) 0.000(9) 0.004(11)
C44 0.07(2) 0.10(3) 0.10(3) 0.01(2) -0.05(2) -0.04(2)
C45 0.09(2) 0.08(2) 0.042(14) -0.017(15) -0.003(14) -0.016(18)
C46 0.11(2) 0.11(2) 0.13(2) 0.005(18) -0.028(17) 0.007(17)
C47 0.099(16) 0.045(13) 0.035(11) 0.018(10) -0.018(11) -0.042(12)
C48 0.080(17) 0.11(2) 0.078(16) -0.041(15) 0.000(14) -0.010(15)
C49 0.10(3) 0.08(3) 0.09(2) -0.06(2) -0.01(2) 0.05(2)
C50 0.090(19) 0.12(2) 0.097(19) -0.010(17) 0.014(16) 0.029(17)
C52 0.051(18) 0.11(3) 0.09(2) 0.00(2) -0.025(17) -0.03(2)
C53 0.042(14) 0.045(16) 0.057(15) 0.000(13) -0.005(12) -0.012(12)
C54 0.032(12) 0.047(16) 0.062(15) 0.002(13) 0.006(11) 0.004(11)
C55 0.052(12) 0.040(13) 0.050(12) 0.023(10) -0.002(10) -0.020(11)
C56 0.068(19) 0.033(15) 0.09(2) 0.024(15) -0.031(16) -0.021(14)
C57 0.08(2) 0.06(2) 0.072(19) -0.015(16) 0.011(16) -0.031(17)
C58 0.082(16) 0.049(15) 0.103(17) 0.023(14) 0.006(14) -0.035(13)
C59 0.054(18) 0.09(3) 0.11(3) 0.03(2) 0.042(18) 0.033(18)
C60 0.076(19) 0.039(16) 0.044(14) 0.011(12) -0.004(13) -0.012(14)
C61 0.041(12) 0.038(14) 0.023(10) -0.012(9) 0.010(9) 0.004(10)
C62 0.052(12) 0.015(9) 0.029(9) -0.010(8) 0.008(8) 0.007(9)
C63 0.061(14) 0.020(11) 0.014(8) -0.004(8) 0.020(9) 0.001(10)
C64 0.059(16) 0.053(16) 0.027(11) 0.002(11) 0.016(10) -0.014(13)
C65 0.043(13) 0.035(14) 0.045(13) 0.005(11) 0.008(10) 0.000(11)
C66 0.043(13) 0.039(14) 0.020(9) -0.007(9) 0.008(9) -0.003(10)
C67 0.070(18) 0.048(18) 0.049(14) 0.023(13) -0.004(13) -0.016(14)
Cl4 0.119(7) 0.040(4) 0.065(4) -0.010(3) 0.021(4) -0.010(4)
Cl5 0.087(7) 0.158(12) 0.085(6) 0.031(7) -0.029(5) 0.006(7)
C69 0.15(4) 0.05(2) 0.12(3) 0.05(2) -0.04(3) -0.03(3)
C70 0.08(2) 0.16(4) 0.09(3) 0.06(3) 0.05(2) 0.06(3)
C71 0.12(4) 0.06(3) 0.17(5) 0.02(3) 0.02(3) 0.02(2)
O11 0.060(14) 0.10(2) 0.104(18) 0.012(15) 0.017(12) -0.007(14)
O12 0.035(8) 0.017(8) 0.042(8) 0.008(6) -0.003(6) -0.001(6)

loop_
_atom_type_symbol
_atom_type_description
_atom_type_scat_dispersion_real
_atom_type_scat_dispersion_imag
_atom_type_scat_source
C C 0.0033 0.0016 'International Tables Vol C Tables 4.2.6.8 and 6.1.1.4'
H H 0.0000 0.0000 'International Tables Vol C Tables 4.2.6.8 and 6.1.1.4'
B B 0.0013 0.0007 'International Tables Vol C Tables 4.2.6.8 and 6.1.1.4'
N N 0.0061 0.0033 'International Tables Vol C Tables 4.2.6.8 and 6.1.1.4'
O O 0.0106 0.0060 'International Tables Vol C Tables 4.2.6.8 and 6.1.1.4'
Ir Ir -1.4442 7.9887 'International Tables Vol C Tables 4.2.6.8 and 6.1.1.4'
Cl Cl 0.1484 0.1585 'International Tables Vol C Tables 4.2.6.8 and 6.1.1.4'

loop_
_geom_angle_atom_site_label_1
_geom_angle_atom_site_label_2
_geom_angle_atom_site_label_3
_geom_angle
_geom_angle_site_symmetry_1
_geom_angle_site_symmetry_3
B2 Ir1 C8 104.4(8) . .
B2 Ir1 O1 78.4(7) . .
C8 Ir1 O1 161.1(7) . .
B2 Ir1 C7 101.3(8) . .
C8 Ir1 C7 40.0(8) . .
O1 Ir1 C7 121.2(6) . .
B2 Ir1 C9 138.0(8) . .
C8 Ir1 C9 37.7(7) . .
O1 Ir1 C9 143.6(6) . .
C7 Ir1 C9 62.7(7) . .
B2 Ir1 C6 128.8(8) . .
C8 Ir1 C6 66.7(8) . .
O1 Ir1 C6 96.8(6) . .
C7 Ir1 C6 38.6(7) . .
C9 Ir1 C6 63.4(7) . .
B2 Ir1 C5 164.6(8) . .
C8 Ir1 C5 64.8(7) . .
O1 Ir1 C5 108.3(6) . .
C7 Ir1 C5 63.3(7) . .
C9 Ir1 C5 37.4(7) . .
C6 Ir1 C5 38.1(8) . .
B2 Ir1 Cl1 90.0(7) . .
C8 Ir1 Cl1 114.6(6) . .
O1 Ir1 Cl1 83.9(4) . .
C7 Ir1 Cl1 154.0(5) . .
C9 Ir1 Cl1 93.3(5) . .
C6 Ir1 Cl1 140.7(5) . .
C5 Ir1 Cl1 104.4(6) . .
B3 Ir2 C15 107.0(10) . .
B3 Ir2 C18 126.0(9) . .
C15 Ir2 C18 64.6(12) . .
B3 Ir2 O3 79.5(7) . .
C15 Ir2 O3 157.2(9) . .
C18 Ir2 O3 93.7(10) . .
B3 Ir2 C19 103.5(9) . .
C15 Ir2 C19 37.0(11) . .
C18 Ir2 C19 36.7(12) . .
O3 Ir2 C19 120.6(10) . .
B3 Ir2 C16 142.2(10) . .
C15 Ir2 C16 41.1(11) . .
C18 Ir2 C16 66.5(10) . .
O3 Ir2 C16 138.1(10) . .
C19 Ir2 C16 64.3(10) . .
B3 Ir2 C17 165.2(9) . .
C15 Ir2 C17 62.9(11) . .
C18 Ir2 C17 41.0(10) . .
O3 Ir2 C17 105.7(9) . .
C19 Ir2 C17 61.9(10) . .
C16 Ir2 C17 35.7(11) . .
B3 Ir2 Cl1 87.7(6) . .
C15 Ir2 Cl1 114.0(9) . .
C18 Ir2 Cl1 145.9(8) . .
O3 Ir2 Cl1 87.6(4) . .
C19 Ir2 Cl1 150.8(8) . .
C16 Ir2 Cl1 90.2(6) . .
C17 Ir2 Cl1 106.1(7) . .
B11 Ir3 O5 78.6(7) . .
B11 Ir3 C33 105.1(8) . .
O5 Ir3 C33 155.8(7) . .
B11 Ir3 C32 137.3(8) . .
O5 Ir3 C32 144.1(7) . .
C33 Ir3 C32 39.0(8) . .
B11 Ir3 C29 101.8(8) . .
O5 Ir3 C29 116.2(6) . .
C33 Ir3 C29 39.7(7) . .
C32 Ir3 C29 66.0(7) . .
B11 Ir3 C30 132.2(8) . .
O5 Ir3 C30 93.3(6) . .
C33 Ir3 C30 66.2(7) . .
C32 Ir3 C30 64.9(7) . .
C29 Ir3 C30 40.4(7) . .
B11 Ir3 C31 166.4(9) . .
O5 Ir3 C31 107.2(7) . .
C33 Ir3 C31 64.5(8) . .
C32 Ir3 C31 38.6(8) . .
C29 Ir3 C31 64.6(7) . .
C30 Ir3 C31 37.0(7) . .
B11 Ir3 Cl2 91.1(7) . .
O5 Ir3 Cl2 84.2(5) . .
C33 Ir3 Cl2 119.2(6) . .
C32 Ir3 Cl2 92.0(6) . .
C29 Ir3 Cl2 157.5(5) . .
C30 Ir3 Cl2 135.4(5) . .
C31 Ir3 Cl2 101.6(6) . .
B12 Ir4 C39 120.7(10) . .
B12 Ir4 O7 79.5(6) . .
C39 Ir4 O7 95.8(8) . .
B12 Ir4 C42 113.0(9) . .
C39 Ir4 C42 65.2(10) . .
O7 Ir4 C42 160.6(8) . .
B12 Ir4 C43 99.3(8) . .
C39 Ir4 C43 37.9(10) . .
O7 Ir4 C43 125.0(8) . .
C42 Ir4 C43 40.9(11) . .
B12 Ir4 C41 151.0(8) . .
C39 Ir4 C41 60.0(10) . .
O7 Ir4 C41 129.3(7) . .
C42 Ir4 C41 38.4(10) . .
C43 Ir4 C41 62.9(10) . .
B12 Ir4 C40 158.7(10) . .
C39 Ir4 C40 38.3(10) . .
O7 Ir4 C40 97.0(7) . .
C42 Ir4 C40 65.8(9) . .
C43 Ir4 C40 65.3(9) . .
C41 Ir4 C40 35.7(9) . .
B12 Ir4 Cl2 89.3(6) . .
C39 Ir4 Cl2 150.0(8) . .
O7 Ir4 Cl2 87.9(4) . .
C42 Ir4 Cl2 106.4(8) . .
C43 Ir4 Cl2 146.9(7) . .
C41 Ir4 Cl2 94.9(7) . .
C40 Ir4 Cl2 111.7(8) . .
B21 Ir5 C54 126.8(8) . .
B21 Ir5 O9 80.0(8) . .
C54 Ir5 O9 96.6(9) . .
B21 Ir5 C52 109.4(11) . .
C54 Ir5 C52 63.7(12) . .
O9 Ir5 C52 160.2(11) . .
B21 Ir5 C51 142.2(8) . .
C54 Ir5 C51 62.3(9) . .
O9 Ir5 C51 137.7(8) . .
C52 Ir5 C51 36.3(12) . .
B21 Ir5 C53 101.2(8) . .
C54 Ir5 C53 38.7(10) . .
O9 Ir5 C53 124.3(9) . .
C52 Ir5 C53 38.1(12) . .
C51 Ir5 C53 62.2(9) . .
B21 Ir5 C55 163.8(8) . .
C54 Ir5 C55 37.4(10) . .
O9 Ir5 C55 102.7(9) . .
C52 Ir5 C55 63.4(11) . .
C51 Ir5 C55 38.1(9) . .
C53 Ir5 C55 63.8(9) . .
B21 Ir5 Cl3 90.2(4) . .
C54 Ir5 Cl3 142.7(8) . .
O9 Ir5 Cl3 84.5(6) . .
C52 Ir5 Cl3 112.1(11) . .
C51 Ir5 Cl3 92.1(6) . .
C53 Ir5 Cl3 150.3(8) . .
C55 Ir5 Cl3 105.9(7) . .
Ir1 Cl1 Ir2 115.20(19) . .
Ir3 Cl2 Ir4 114.3(2) . .
Ir5 Cl3 Ir5 114.9(4) . 2
C63 N1 C65 109.7(15) . .
C63 N1 C61 109.7(15) . .
C65 N1 C61 111.4(15) . .
C2 O1 Ir1 125.5(12) . .
C4 O3 Ir2 122.3(11) . .
C26 O5 Ir3 124.4(12) . .
C28 O7 Ir4 122.5(11) . .
C50 O9 Ir5 124.7(19) . .
C1 B1 B6 107(2) . .
C1 B1 B2 58.9(13) . .
B6 B1 B2 63.0(16) . .
C1 B1 B7 103.2(18) . .
B6 B1 B7 57.6(15) . .
B2 B1 B7 106.8(18) . .
C1 B1 B5 57.1(12) . .
B6 B1 B5 107.1(17) . .
B2 B1 B5 106.3(18) . .
B7 B1 B5 59.7(13) . .
C3 B2 C1 99.3(14) . .
C3 B2 B1 103.2(14) . .
C1 B2 B1 57.4(13) . .
C3 B2 B3 59.5(11) . .
C1 B2 B3 58.8(13) . .
B1 B2 B3 108.3(15) . .
C3 B2 B6 60.9(12) . .
C1 B2 B6 101.5(16) . .
B1 B2 B6 57.0(14) . .
B3 B2 B6 110.8(15) . .
C3 B2 Ir1 141.0(14) . .
C1 B2 Ir1 111.5(12) . .
B1 B2 Ir1 113.2(13) . .
B3 B2 Ir1 117.6(12) . .
B6 B2 Ir1 130.5(15) . .
C1 B3 C3 95.8(14) . .
C1 B3 B4 57.1(12) . .
C3 B3 B4 102.6(14) . .
C1 B3 B9 101.0(15) . .
C3 B3 B9 57.1(11) . .
B4 B3 B9 60.5(12) . .
C1 B3 B2 57.1(12) . .
C3 B3 B2 56.3(10) . .
B4 B3 B2 106.2(16) . .
B9 B3 B2 104.9(14) . .
C1 B3 Ir2 142.8(13) . .
C3 B3 Ir2 112.9(13) . .
B4 B3 Ir2 131.7(14) . .
B9 B3 Ir2 114.1(14) . .
B2 B3 Ir2 120.4(13) . .
C1 B4 B5 58.7(13) . .
C1 B4 B3 59.5(12) . .
B5 B4 B3 109.3(16) . .
C1 B4 B9 102.6(16) . .
B5 B4 B9 104.7(17) . .
B3 B4 B9 60.4(12) . .
C1 B4 B8 104.4(18) . .
B5 B4 B8 59.9(14) . .
B3 B4 B8 108.7(16) . .
B9 B4 B8 57.6(13) . .
C1 B5 B4 59.9(13) . .
C1 B5 B8 108.6(17) . .
B4 B5 B8 64.1(14) . .
C1 B5 B7 103.3(16) . .
B4 B5 B7 111.4(18) . .
B8 B5 B7 61.3(15) . .
C1 B5 B1 57.4(13) . .
B4 B5 B1 109.8(16) . .
B8 B5 B1 110.9(17) . .
B7 B5 B1 59.5(12) . .
B7 B6 B1 62.9(16) . .
B7 B6 C3 101.0(19) . .
B1 B6 C3 101.4(19) . .
B7 B6 B10 61.0(16) . .
B1 B6 B10 110(2) . .
C3 B6 B10 54.8(12) . .
B7 B6 B2 108.5(19) . .
B1 B6 B2 60.0(13) . .
C3 B6 B2 55.5(13) . .
B10 B6 B2 103.9(19) . .
B6 B7 B10 63.0(15) . .
B6 B7 B1 59.4(13) . .
B10 B7 B1 108.8(18) . .
B6 B7 B5 109.5(18) . .
B10 B7 B5 107.4(19) . .
B1 B7 B5 60.9(13) . .
B6 B7 B8 114(2) . .
B10 B7 B8 61.8(15) . .
B1 B7 B8 110.4(18) . .
B5 B7 B8 59.3(14) . .
B9 B8 B5 103.6(15) . .
B9 B8 B7 103.7(18) . .
B5 B8 B7 59.4(14) . .
B9 B8 B10 58.2(13) . .
B5 B8 B10 104.5(17) . .
B7 B8 B10 58.0(15) . .
B9 B8 B4 60.1(12) . .
B5 B8 B4 56.0(13) . .
B7 B8 B4 103.5(16) . .
B10 B8 B4 105.2(15) . .
C3 B9 B10 57.1(12) . .
C3 B9 B8 106.1(18) . .
B10 B9 B8 63.1(15) . .
C3 B9 B3 59.3(11) . .
B10 B9 B3 109.3(16) . .
B8 B9 B3 111.4(18) . .
C3 B9 B4 103.2(16) . .
B10 B9 B4 110.5(19) . .
B8 B9 B4 62.2(14) . .
B3 B9 B4 59.1(12) . .
C3 B10 B9 59.6(12) . .
C3 B10 B7 102.5(14) . .
B9 B10 B7 105.8(17) . .
C3 B10 B6 61.7(15) . .
B9 B10 B6 110.6(16) . .
B7 B10 B6 56.1(15) . .
C3 B10 B8 104.7(15) . .
B9 B10 B8 58.7(13) . .
B7 B10 B8 60.1(15) . .
B6 B10 B8 107.1(18) . .
C25 B11 C27 94.8(13) . .
C25 B11 B14 59.1(11) . .
C27 B11 B14 100.2(15) . .
C25 B11 B13 99.7(14) . .
C27 B11 B13 56.7(11) . .
B14 B11 B13 57.2(11) . .
C25 B11 B12 57.2(10) . .
C27 B11 B12 55.0(11) . .
B14 B11 B12 106.6(14) . .
B13 B11 B12 103.1(15) . .
C25 B11 Ir3 113.2(13) . .
C27 B11 Ir3 141.7(14) . .
B14 B11 Ir3 116.3(14) . .
B13 B11 Ir3 135.8(13) . .
B12 B11 Ir3 119.2(14) . .
C27 B12 C25 96.6(13) . .
C27 B12 B17 58.5(11) . .
C25 B12 B17 101.7(14) . .
C27 B12 B16 100.8(15) . .
C25 B12 B16 59.2(11) . .
B17 B12 B16 57.0(12) . .
C27 B12 B11 57.9(11) . .
C25 B12 B11 56.8(11) . .
B17 B12 B11 107.7(14) . .
B16 B12 B11 107.1(15) . .
C27 B12 Ir4 112.7(12) . .
C25 B12 Ir4 140.9(14) . .
B17 B12 Ir4 115.3(13) . .
B16 B12 Ir4 133.1(13) . .
B11 B12 Ir4 118.1(12) . .
C27 B13 B18 60.9(11) . .
C27 B13 B19 105.6(13) . .
B18 B13 B19 61.6(12) . .
C27 B13 B14 104.3(13) . .
B18 B13 B14 110.7(14) . .
B19 B13 B14 59.8(12) . .
C27 B13 B11 58.4(11) . .
B18 B13 B11 112.0(14) . .
B19 B13 B11 109.7(13) . .
B14 B13 B11 60.9(12) . .
B19 B14 C25 102.6(15) . .
B19 B14 B13 59.7(11) . .
C25 B14 B13 102.1(14) . .
B19 B14 B11 110.5(16) . .
C25 B14 B11 57.7(11) . .
B13 B14 B11 61.9(12) . .
B19 B14 B15 54.9(11) . .
C25 B14 B15 59.3(11) . .
B13 B14 B15 101.6(14) . .
B11 B14 B15 107.2(15) . .
B20 B15 B19 65.9(13) . .
B20 B15 B16 61.5(13) . .
B19 B15 B16 112.7(16) . .
B20 B15 C25 107.3(15) . .
B19 B15 C25 104.8(14) . .
B16 B15 C25 58.5(11) . .
B20 B15 B14 112.8(15) . .
B19 B15 B14 59.3(12) . .
B16 B15 B14 108.3(15) . .
C25 B15 B14 57.7(11) . .
B17 B16 C25 104.8(14) . .
B17 B16 B20 62.0(13) . .
C25 B16 B20 104.9(15) . .
B17 B16 B15 105.7(16) . .
C25 B16 B15 61.3(12) . .
B20 B16 B15 55.6(12) . .
B17 B16 B12 61.1(12) . .
C25 B16 B12 59.2(11) . .
B20 B16 B12 111.7(15) . .
B15 B16 B12 110.6(15) . .
C27 B17 B16 104.3(14) . .
C27 B17 B12 58.1(10) . .
B16 B17 B12 62.0(12) . .
C27 B17 B20 105.1(13) . .
B16 B17 B20 60.5(12) . .
B12 B17 B20 111.2(14) . .
C27 B17 B18 60.0(11) . .
B16 B17 B18 108.8(15) . .
B12 B17 B18 110.6(14) . .
B20 B17 B18 59.9(11) . .
B13 B18 C27 58.4(11) . .
B13 B18 B20 107.9(15) . .
C27 B18 B20 102.0(14) . .
B13 B18 B19 59.3(12) . .
C27 B18 B19 102.1(14) . .
B20 B18 B19 60.4(11) . .
B13 B18 B17 106.7(15) . .
C27 B18 B17 56.7(10) . .
B20 B18 B17 59.2(11) . .
B19 B18 B17 106.5(14) . .
B15 B19 B13 110.5(15) . .
B15 B19 B14 65.8(13) . .
B13 B19 B14 60.5(12) . .
B15 B19 B18 106.0(15) . .
B13 B19 B18 59.2(12) . .
B14 B19 B18 109.3(15) . .
B15 B19 B20 56.5(12) . .
B13 B19 B20 107.3(15) . .
B14 B19 B20 110.7(14) . .
B18 B19 B20 59.8(11) . .
B15 B20 B16 62.9(13) . .
B15 B20 B17 107.9(15) . .
B16 B20 B17 57.5(11) . .
B15 B20 B18 107.0(15) . .
B16 B20 B18 107.2(14) . .
B17 B20 B18 60.9(11) . .
B15 B20 B19 57.6(12) . .
B16 B20 B19 107.5(15) . .
B17 B20 B19 107.3(14) . .
B18 B20 B19 59.9(12) . .
C49 B21 C49 102.0(12) 2 .
C49 B21 B24 109.2(13) 2 2
C49 B21 B24 60.2(18) . 2
C49 B21 B21 59.2(9) 2 2
C49 B21 B21 56.4(8) . 2
B24 B21 B21 108.6(15) 2 2
C49 B21 B22 58.5(9) 2 2
C49 B21 B22 102.4(13) . 2
B24 B21 B22 60.8(8) 2 2
B21 B21 B22 104.9(8) 2 2
C49 B21 Ir5 137.1(15) 2 .
C49 B21 Ir5 110.4(12) . .
B24 B21 Ir5 111.1(10) 2 .
B21 B21 Ir5 118.7(5) 2 .
B22 B21 Ir5 135.0(9) 2 .
B26 B22 B25 67.8(7) 2 .
B26 B22 C49 107.3(8) 2 .
B25 B22 C49 60.3(8) . .
B26 B22 B24 60.2(8) 2 .
B25 B22 B24 117.6(9) . .
C49 B22 B24 104.9(14) . .
B26 B22 B21 104.2(10) 2 2
B25 B22 B21 109.0(10) . 2
C49 B22 B21 56.1(8) . 2
B24 B22 B21 58.0(8) . 2
B26 B24 C49 96.4(15) 2 2
B26 B24 B21 102.7(14) 2 2
C49 B24 B21 58.5(12) 2 2
B26 B24 B25 54.9(8) 2 2
C49 B24 B25 57.0(12) 2 2
B21 B24 B25 106(2) 2 2
B26 B24 B22 54.9(8) 2 .
C49 B24 B22 101.5(14) 2 .
B21 B24 B22 61.2(9) 2 .
B25 B24 B22 100.9(12) 2 .
B26 B25 B22 102.1(10) . .
B26 B25 C49 103.2(14) . .
B22 B25 C49 61.6(10) . .
B26 B25 B24 60.9(9) . 2
B22 B25 B24 111.1(17) . 2
C49 B25 B24 60.2(18) . 2
B26 B25 B26 53.6(8) . 2
B22 B25 B26 55.9(8) . 2
C49 B25 B26 99.9(11) . 2
B24 B25 B26 103.0(11) 2 2
B26 B26 B25 69.9(8) 2 .
B26 B26 B22 105.1(9) 2 2
B25 B26 B22 116.7(11) . 2
B26 B26 B24 117.9(13) 2 2
B25 B26 B24 64.2(9) . 2
B22 B26 B24 64.9(9) 2 2
B26 B26 B25 56.5(9) 2 2
B25 B26 B25 116.0(10) . 2
B22 B26 B25 56.4(8) 2 2
B24 B26 B25 112.1(13) 2 2
C2 C1 B5 121.6(18) . .
C2 C1 B1 113.3(18) . .
B5 C1 B1 65.5(14) . .
C2 C1 B4 120.4(18) . .
B5 C1 B4 61.4(13) . .
B1 C1 B4 118.0(16) . .
C2 C1 B2 111.2(15) . .
B5 C1 B2 117.0(16) . .
B1 C1 B2 63.7(13) . .
B4 C1 B2 117.3(17) . .
C2 C1 B3 114.9(17) . .
B5 C1 B3 114.6(16) . .
B1 C1 B3 118.1(16) . .
B4 C1 B3 63.3(13) . .
B2 C1 B3 64.2(13) . .
O2 C2 O1 125.9(18) . .
O2 C2 C1 121.0(17) . .
O1 C2 C1 113.0(18) . .
C4 C3 B10 120.4(15) . .
C4 C3 B2 113.9(14) . .
B10 C3 B2 118.3(16) . .
C4 C3 B9 114.8(16) . .
B10 C3 B9 63.3(13) . .
B2 C3 B9 116.7(15) . .
C4 C3 B3 108.9(15) . .
B10 C3 B3 118.2(15) . .
B2 C3 B3 64.2(12) . .
B9 C3 B3 63.6(12) . .
C4 C3 B6 123.1(16) . .
B10 C3 B6 63.4(14) . .
B2 C3 B6 63.6(12) . .
B9 C3 B6 114.8(17) . .
B3 C3 B6 116.8(15) . .
O4 C4 O3 118.2(16) . .
O4 C4 C3 125.6(17) . .
O3 C4 C3 116.2(16) . .
C9 C5 C6 105.9(15) . .
C9 C5 C10 125(2) . .
C6 C5 C10 128.9(19) . .
C9 C5 Ir1 67.2(10) . .
C6 C5 Ir1 69.5(10) . .
C10 C5 Ir1 128.8(14) . .
C7 C6 C11 129.2(18) . .
C7 C6 C5 105.5(17) . .
C11 C6 C5 125.3(16) . .
C7 C6 Ir1 67.9(10) . .
C11 C6 Ir1 124.6(15) . .
C5 C6 Ir1 72.5(11) . .
C6 C7 C8 110.5(17) . .
C6 C7 C12 120.7(17) . .
C8 C7 C12 128.3(17) . .
C6 C7 Ir1 73.4(11) . .
C8 C7 Ir1 69.2(11) . .
C12 C7 Ir1 130.8(12) . .
C9 C8 C7 103.8(18) . .
C9 C8 C13 130(2) . .
C7 C8 C13 124.5(19) . .
C9 C8 Ir1 72.3(12) . .
C7 C8 Ir1 70.8(11) . .
C13 C8 Ir1 130.9(14) . .
C8 C9 C5 114.2(19) . .
C8 C9 C14 119.8(19) . .
C5 C9 C14 125.9(17) . .
C8 C9 Ir1 70.0(12) . .
C5 C9 Ir1 75.4(11) . .
C14 C9 Ir1 125.4(13) . .
C19 C15 C20 128(3) . .
C19 C15 C16 107(2) . .
C20 C15 C16 122(3) . .
C19 C15 Ir2 73.2(17) . .
C20 C15 Ir2 133(3) . .
C16 C15 Ir2 72.4(14) . .
C17 C16 C21 125(3) . .
C17 C16 C15 104(2) . .
C21 C16 C15 130(3) . .
C17 C16 Ir2 73.5(15) . .
C21 C16 Ir2 129(2) . .
C15 C16 Ir2 66.5(14) . .
C16 C17 C18 110(3) . .
C16 C17 C22 129(2) . .
C18 C17 C22 120(3) . .
C16 C17 Ir2 70.8(16) . .
C18 C17 Ir2 66.1(14) . .
C22 C17 Ir2 124.1(19) . .
C19 C18 C23 132(3) . .
C19 C18 C17 103(2) . .
C23 C18 C17 125(3) . .
C19 C18 Ir2 72.6(16) . .
C23 C18 Ir2 126(2) . .
C17 C18 Ir2 73.0(14) . .
C18 C19 C15 114(2) . .
C18 C19 C24 121(3) . .
C15 C19 C24 125(3) . .
C18 C19 Ir2 70.6(15) . .
C15 C19 Ir2 69.8(15) . .
C24 C19 Ir2 134(2) . .
C26 C25 B11 109.0(15) . .
C26 C25 B16 124.3(14) . .
B11 C25 B16 116.7(15) . .
C26 C25 B12 116.1(14) . .
B11 C25 B12 66.0(12) . .
B16 C25 B12 61.6(11) . .
C26 C25 B14 113.8(14) . .
B11 C25 B14 63.2(12) . .
B16 C25 B14 114.3(15) . .
B12 C25 B14 116.9(13) . .
C26 C25 B15 124.8(14) . .
B11 C25 B15 114.7(14) . .
B16 C25 B15 60.2(12) . .
B12 C25 B15 111.6(14) . .
B14 C25 B15 63.0(11) . .
O6 C26 O5 121.1(17) . .
O6 C26 C25 124.4(17) . .
O5 C26 C25 114.5(14) . .
C28 C27 B12 109.7(14) . .
C28 C27 B17 113.3(14) . .
B12 C27 B17 63.3(11) . .
C28 C27 B13 122.4(14) . .
B12 C27 B13 119.7(14) . .
B17 C27 B13 114.1(13) . .
C28 C27 B11 115.1(14) . .
B12 C27 B11 67.1(12) . .
B17 C27 B11 119.1(13) . .
B13 C27 B11 64.9(12) . .
C28 C27 B18 118.9(14) . .
B12 C27 B18 117.8(13) . .
B17 C27 B18 63.3(11) . .
B13 C27 B18 60.7(11) . .
B11 C27 B18 117.4(14) . .
O8 C28 O7 122.9(18) . .
O8 C28 C27 122.0(18) . .
O7 C28 C27 115.0(15) . .
C34 C29 C33 130.8(17) . .
C34 C29 C30 122.4(17) . .
C33 C29 C30 105.9(16) . .
C34 C29 Ir3 132.8(12) . .
C33 C29 Ir3 69.4(10) . .
C30 C29 Ir3 70.7(10) . .
C31 C30 C35 128.5(19) . .
C31 C30 C29 107.3(17) . .
C35 C30 C29 124.2(17) . .
C31 C30 Ir3 72.2(12) . .
C35 C30 Ir3 125.2(12) . .
C29 C30 Ir3 68.9(11) . .
C30 C31 C32 110.3(19) . .
C30 C31 C36 126(2) . .
C32 C31 C36 124(2) . .
C30 C31 Ir3 70.8(12) . .
C32 C31 Ir3 68.3(12) . .
C36 C31 Ir3 126.0(15) . .
C33 C32 C31 108.0(18) . .
C33 C32 C37 122.0(18) . .
C31 C32 C37 130(2) . .
C33 C32 Ir3 70.5(11) . .
C31 C32 Ir3 73.1(11) . .
C37 C32 Ir3 127.3(16) . .
C32 C33 C29 108.3(16) . .
C32 C33 C38 127.6(18) . .
C29 C33 C38 123.8(18) . .
C32 C33 Ir3 70.5(10) . .
C29 C33 Ir3 71.0(10) . .
C38 C33 Ir3 128.5(14) . .
C43 C39 C40 115(3) . .
C43 C39 C44 119(3) . .
C40 C39 C44 126(3) . .
C43 C39 Ir4 73.6(15) . .
C40 C39 Ir4 75.0(16) . .
C44 C39 Ir4 124.5(17) . .
C41 C40 C39 102(2) . .
C41 C40 C45 131(3) . .
C39 C40 C45 126(3) . .
C41 C40 Ir4 71.7(15) . .
C39 C40 Ir4 66.6(13) . .
C45 C40 Ir4 130.8(18) . .
C40 C41 C42 117(2) . .
C40 C41 C46 120(3) . .
C42 C41 C46 123(3) . .
C40 C41 Ir4 72.6(13) . .
C42 C41 Ir4 68.8(13) . .
C46 C41 Ir4 122(2) . .
C41 C42 C43 102(2) . .
C41 C42 C47 132(3) . .
C43 C42 C47 126(3) . .
C41 C42 Ir4 72.8(13) . .
C43 C42 Ir4 70.3(11) . .
C47 C42 Ir4 128.1(17) . .
C39 C43 C48 135(3) . .
C39 C43 C42 105(2) . .
C48 C43 C42 120(3) . .
C39 C43 Ir4 68.5(13) . .
C48 C43 Ir4 131.3(19) . .
C42 C43 Ir4 68.8(12) . .
C50 C49 B21 120(2) . 2
C50 C49 B25 119(2) . .
B21 C49 B25 115.0(13) 2 .
C50 C49 B22 128(3) . .
B21 C49 B22 65.4(9) 2 .
B25 C49 B22 58.1(8) . .
C50 C49 B21 113(2) . .
B21 C49 B21 64.4(9) 2 .
B25 C49 B21 112.9(16) . .
B22 C49 B21 114.0(11) . .
C50 C49 B24 110(2) . 2
B21 C49 B24 116.2(13) 2 2
B25 C49 B24 62.9(10) . 2
B22 C49 B24 110.5(10) . 2
B21 C49 B24 61.3(10) . 2
O10 C50 O9 121(3) . .
O10 C50 C49 125(4) . .
O9 C50 C49 112(3) . .
C52 C51 C55 112(3) . .
C52 C51 C56 133(3) . .
C55 C51 C56 115(2) . .
C52 C51 Ir5 71.7(17) . .
C55 C51 Ir5 74.0(13) . .
C56 C51 Ir5 123.5(15) . .
C51 C52 C53 109(3) . .
C51 C52 C57 124(3) . .
C53 C52 C57 127(3) . .
C51 C52 Ir5 72.0(17) . .
C53 C52 Ir5 72.7(19) . .
C57 C52 Ir5 124.9(19) . .
C52 C53 C54 104(3) . .
C52 C53 C58 129(3) . .
C54 C53 C58 127(3) . .
C52 C53 Ir5 69.2(16) . .
C54 C53 Ir5 66.8(14) . .
C58 C53 Ir5 128.6(19) . .
C55 C54 C53 112(2) . .
C55 C54 C59 126(2) . .
C53 C54 C59 122(2) . .
C55 C54 Ir5 76.7(14) . .
C53 C54 Ir5 74.4(14) . .
C59 C54 Ir5 120(2) . .
C54 C55 C51 102(2) . .
C54 C55 C60 126(3) . .
C51 C55 C60 132(3) . .
C54 C55 Ir5 65.9(14) . .
C51 C55 Ir5 67.9(12) . .
C60 C55 Ir5 129.3(18) . .
N1 C61 C62 113.3(18) . .
N1 C63 C64 112.3(18) . .
C66 C65 N1 112.5(18) . .
Cl5 C67 Cl4 112.1(15) . .
C68 C69 O11 105(4) . .
C71 C70 O11 123(4) . .
C69 O11 C70 108(3) . .

loop_
_geom_bond_atom_site_label_1
_geom_bond_atom_site_label_2
_geom_bond_distance
_geom_bond_site_symmetry_2
Ir1 B2 2.100(19) .
Ir1 C8 2.12(2) .
Ir1 O1 2.142(14) .
Ir1 C7 2.145(18) .
Ir1 C9 2.152(19) .
Ir1 C6 2.22(2) .
Ir1 C5 2.258(17) .
Ir1 Cl1 2.375(5) .
Ir2 B3 2.08(2) .
Ir2 C15 2.10(3) .
Ir2 C18 2.12(2) .
Ir2 O3 2.119(14) .
Ir2 C19 2.14(2) .
Ir2 C16 2.18(2) .
Ir2 C17 2.21(3) .
Ir2 Cl1 2.385(5) .
Ir3 B11 2.03(2) .
Ir3 O5 2.116(13) .
Ir3 C33 2.162(19) .
Ir3 C32 2.162(19) .
Ir3 C29 2.184(18) .
Ir3 C30 2.21(2) .
Ir3 C31 2.23(2) .
Ir3 Cl2 2.384(6) .
Ir4 B12 2.08(2) .
Ir4 C39 2.12(3) .
Ir4 O7 2.145(12) .
Ir4 C42 2.16(2) .
Ir4 C43 2.18(2) .
Ir4 C41 2.22(2) .
Ir4 C40 2.23(2) .
Ir4 Cl2 2.384(6) .
Ir5 B21 2.114(15) .
Ir5 C54 2.12(2) .
Ir5 O9 2.12(2) .
Ir5 C52 2.17(3) .
Ir5 C51 2.17(2) .
Ir5 C53 2.22(3) .
Ir5 C55 2.25(2) .
Ir5 Cl3 2.372(5) .
Cl3 Ir5 2.372(5) 2
N1 C63 1.49(2) .
N1 C65 1.51(3) .
N1 C61 1.52(3) .
O1 C2 1.29(2) .
O2 C2 1.22(3) .
O3 C4 1.38(2) .
O4 C4 1.22(2) .
O5 C26 1.31(2) .
O6 C26 1.22(2) .
O7 C28 1.29(2) .
O8 C28 1.23(2) .
O9 C50 1.38(5) .
O10 C50 1.19(4) .
B1 C1 1.68(3) .
B1 B6 1.73(4) .
B1 B2 1.78(3) .
B1 B7 1.79(3) .
B1 B5 1.81(3) .
B2 C3 1.69(3) .
B2 C1 1.71(3) .
B2 B3 1.83(3) .
B2 B6 1.84(4) .
B3 C1 1.74(3) .
B3 C3 1.75(3) .
B3 B4 1.80(3) .
B3 B9 1.82(3) .
B4 C1 1.69(3) .
B4 B5 1.72(3) .
B4 B9 1.83(3) .
B4 B8 1.86(3) .
B5 C1 1.67(3) .
B5 B8 1.79(4) .
B5 B7 1.79(3) .
B6 B7 1.70(4) .
B6 C3 1.79(4) .
B6 B10 1.82(3) .
B7 B10 1.79(4) .
B7 B8 1.83(4) .
B8 B9 1.78(4) .
B8 B10 1.86(4) .
B9 C3 1.71(3) .
B9 B10 1.77(3) .
B10 C3 1.66(3) .
B11 C25 1.73(2) .
B11 C27 1.74(3) .
B11 B14 1.83(3) .
B11 B13 1.85(3) .
B11 B12 1.89(3) .
B12 C27 1.68(2) .
B12 C25 1.74(3) .
B12 B17 1.76(3) .
B12 B16 1.78(3) .
B13 C27 1.70(2) .
B13 B18 1.74(3) .
B13 B19 1.74(3) .
B13 B14 1.76(3) .
B14 B19 1.75(3) .
B14 C25 1.76(3) .
B14 B15 1.85(3) .
B15 B20 1.64(3) .
B15 B19 1.66(3) .
B15 B16 1.77(3) .
B15 C25 1.79(3) .
B16 B17 1.69(3) .
B16 C25 1.74(3) .
B16 B20 1.75(3) .
B17 C27 1.68(2) .
B17 B20 1.77(3) .
B17 B18 1.80(3) .
B18 C27 1.75(3) .
B18 B20 1.78(3) .
B18 B19 1.79(3) .
B19 B20 1.79(3) .
B21 C49 1.685(18) 2
B21 C49 1.737(18) .
B21 B24 1.79(2) 2
B21 B21 1.82(2) 2
B21 B22 1.845(19) 2
B22 B26 1.660(18) 2
B22 B25 1.670(19) .
B22 C49 1.731(19) .
B22 B24 1.838(19) .
B22 B21 1.845(19) 2
B24 B26 1.760(19) 2
B24 C49 1.77(5) 2
B24 B21 1.79(2) 2
B24 B25 1.81(2) 2
B25 B26 1.649(19) .
B25 C49 1.710(18) .
B25 B24 1.81(2) 2
B25 B26 1.857(14) 2
B26 B26 1.591(19) 2
B26 B22 1.660(18) 2
B26 B24 1.760(19) 2
B26 B25 1.857(14) 2
C1 C2 1.53(3) .
C3 C4 1.48(3) .
C5 C9 1.42(3) .
C5 C6 1.46(3) .
C5 C10 1.49(2) .
C6 C7 1.45(2) .
C6 C11 1.45(3) .
C7 C8 1.46(3) .
C7 C12 1.55(3) .
C8 C9 1.38(3) .
C8 C13 1.49(3) .
C9 C14 1.53(3) .
C15 C19 1.35(4) .
C15 C20 1.47(5) .
C15 C16 1.51(4) .
C16 C17 1.35(4) .
C16 C21 1.46(3) .
C17 C18 1.52(3) .
C17 C22 1.59(4) .
C18 C19 1.34(4) .
C18 C23 1.51(5) .
C19 C24 1.55(4) .
C25 C26 1.49(3) .
C27 C28 1.56(2) .
C29 C34 1.44(3) .
C29 C33 1.48(3) .
C29 C30 1.52(3) .
C30 C31 1.41(3) .
C30 C35 1.47(3) .
C31 C32 1.45(3) .
C31 C36 1.47(3) .
C32 C33 1.44(3) .
C32 C37 1.47(3) .
C33 C38 1.53(3) .
C39 C43 1.40(3) .
C39 C40 1.43(4) .
C39 C44 1.58(5) .
C40 C41 1.36(4) .
C40 C45 1.47(4) .
C41 C42 1.44(4) .
C41 C46 1.58(5) .
C42 C43 1.52(4) .
C42 C47 1.55(3) .
C43 C48 1.50(4) .
C49 C50 1.51(2) .
C49 B21 1.685(18) 2
C49 B24 1.77(5) 2
C51 C52 1.35(4) .
C51 C55 1.45(3) .
C51 C56 1.49(4) .
C52 C53 1.43(5) .
C52 C57 1.59(5) .
C53 C54 1.44(4) .
C53 C58 1.55(4) .
C54 C55 1.41(4) .
C54 C59 1.61(4) .
C55 C60 1.48(3) .
C61 C62 1.53(3) .
C63 C64 1.55(3) .
C65 C66 1.48(3) .
C67 Cl5 1.69(3) .
C67 Cl4 1.77(3) .
C68 C69 1.32(5) .
C69 O11 1.44(4) .
C70 C71 1.45(5) .
C70 O11 1.61(5) .

loop_
_platon_squeeze_void_nr
_platon_squeeze_void_average_x
_platon_squeeze_void_average_y
_platon_squeeze_void_average_z
_platon_squeeze_void_volume
_platon_squeeze_void_count_electrons
1 0.000 -0.007 0.000 1450.5 587.4
2 0.250 0.250 0.000 8.6 -6.7
3 0.500 0.121 0.000 1450.5 587.4
4 0.750 0.750 0.000 8.6 -6.7
5 0.235 0.758 0.021 7.5 1.2
6 0.735 0.258 0.021 7.5 1.2
7 0.420 0.939 0.235 33.9 3.0
8 0.920 0.439 0.235 33.9 3.0
9 0.331 0.879 0.236 14.8 0.9
10 0.831 0.379 0.236 14.8 0.9
11 0.080 0.436 0.267 34.2 7.8
12 0.580 -0.064 0.267 34.2 7.8
13 0.169 0.379 0.264 14.7 3.6
14 0.669 0.879 0.264 14.7 3.6
15 0.500 0.736 0.500 1449.4 585.9
16 1.000 0.236 0.500 1449.4 585.9
17 0.265 0.258 0.479 7.5 2.2
18 0.765 0.758 0.479 7.5 2.2
19 0.250 0.750 0.500 8.6 -6.9
20 0.750 0.250 0.500 8.6 -6.9
21 0.235 0.242 0.521 7.5 -0.2
22 0.735 0.742 0.521 7.5 -0.2
23 0.420 0.064 0.733 32.7 2.1
24 0.920 0.564 0.733 32.7 2.1
25 0.331 0.121 0.736 14.7 1.0
26 0.831 0.621 0.736 14.7 1.0
27 0.080 0.564 0.767 34.2 7.7
28 0.580 1.064 0.767 34.2 7.7
29 0.169 0.621 0.764 14.8 3.5
30 0.669 0.121 0.764 14.8 3.5
31 0.265 0.742 0.979 7.4 1.3
32 0.765 0.242 0.979 7.4 1.3
